data_2001742
loop_
_publ_author_name
'Newkome, G. R.'
'Rogers, L. E.'
'Fronczek, F. R.'

_publ_section_title
;
 <i>N</i>,<i>N</i>'-Dibenzylethylenediamineterphthalate dimer
;
_journal_issue 5
_journal_name_full 'Acta Crystallographica Section C'
_journal_page_first 1022
_journal_page_last 1024
_journal_paper_doi 10.1107/S0108270192012964
_journal_volume 49
_journal_year 1993
_chemical_formula_sum 'C48 H44 N4 O4'
_chemical_formula_weight 740.9
_symmetry_cell_setting monoclinic
_symmetry_space_group_name_Hall '-C 2yc'
_symmetry_space_group_name_H-M 'C 1 2/c 1'
_atom_type_scat_source 'IntTabIV Tables 2.2B and 2.3.1'
_cell_angle_alpha 90.
_cell_angle_beta 95.929(11)
_cell_angle_gamma 90.
_cell_formula_units_Z 4
_cell_length_a 37.363(6)
_cell_length_b 10.7689(11)
_cell_length_c 9.8091(11)
_cell_measurement_reflns_used 25
_cell_measurement_temperature 295
_cell_measurement_theta_max 25
_cell_measurement_theta_min 20
_cell_volume 3925.7(9)
_diffrn_measurement_device 'Enraf-Nonius CAD-4'
_diffrn_measurement_method \w-2\q
_diffrn_radiation_type CuK\a
_diffrn_radiation_wavelength 1.54184
_diffrn_reflns_av_R_equivalents 0.019
_diffrn_reflns_limit_h_max 43
_diffrn_reflns_limit_h_min 0
_diffrn_reflns_limit_k_max 12
_diffrn_reflns_limit_k_min 0
_diffrn_reflns_limit_l_max 11
_diffrn_reflns_limit_l_min -11
_diffrn_reflns_theta_max 65
_diffrn_standards_decay_% random
_diffrn_standards_interval_time 10000
_diffrn_standards_number 3
_exptl_absorpt_coefficient_mu 0.60
_exptl_absorpt_correction_T_max 0.9960
_exptl_absorpt_correction_T_min 0.7994
_exptl_absorpt_correction_type empirical
_exptl_crystal_colour Colorless
_exptl_crystal_density_diffrn 1.254
_exptl_crystal_description Plate
_exptl_crystal_size_max 0.30
_exptl_crystal_size_mid 0.30
_exptl_crystal_size_min 0.05
_refine_diff_density_max 0.20
_refine_diff_density_min -0.10
_refine_ls_extinction_coef 1.02E-6(10)
_refine_ls_extinction_method '(1+gI~c~)^-1^ applied to F~c~'
_refine_ls_goodness_of_fit_obs 2.046
_refine_ls_hydrogen_treatment noref
_refine_ls_number_parameters 254
_refine_ls_number_reflns 2048
_refine_ls_R_factor_obs 0.072
_refine_ls_shift/esd_max 0.07
_refine_ls_structure_factor_coef F
_refine_ls_weighting_details 'w = 4F~o~^2^[\s^2^(I)+(0.02F~o~^2^)^2^]^-1^'
_refine_ls_weighting_scheme calc
_refine_ls_wR_factor_obs 0.060
_reflns_number_observed 2048
_reflns_number_total 3267
_reflns_observed_criterion I>\s(I)
_cod_data_source_file cd1021.cif
_cod_data_source_block cd1021_structure_1_of_1
_cod_depositor_comments
;
The following automatic conversions were performed:

'_refine_ls_weighting_scheme' value '
4F~o~^2^[\s^2^(I)+(0.02F~o~^2^)^2^]^-1^' was changed to 'calc'. New
tag '_refine_ls_weighting_details' was created. The value of the new
tag was set to 'w = 4F~o~^2^[\s^2^(I)+(0.02F~o~^2^)^2^]^-1^'.

Automatic conversion script
Id: cif_fix_values 3143 2015-03-26 13:38:13Z robertas 
;
_cod_original_cell_volume 3926(2)
_cod_database_code 2001742

loop_
_atom_site_label
_atom_site_fract_x
_atom_site_fract_y
_atom_site_fract_z
O1 .14983(7) -.0865(2) .5176(2)
O2 .29831(7) -.1074(2) .2154(3)
N1 .17489(7) .4290(2) .7127(2)
N2 .15604(7) .0971(2) .6273(2)
C1 .16981(9) .3242(3) .6166(3)
C2 .17890(9) .1985(3) .6852(3)
C3 .16800(9) .0067(3) .5463(3)
C4 .20314(8) .0192(3) .4902(3)
C5 .21291(9) .1173(3) .4092(3)
C6 .24438(9) .1128(3) .3488(3)
C7 .26702(8) .0121(3) .3642(3)
C8 .25720(10) -.0854(3) .4486(3)
C9 .22600(10) -.0806(3) .5093(3)
C10 .29798(9) -.0114(3) .2844(3)
C11 .14370(10) .4573(4) .7861(4)
C12 .11386(9) .5182(3) .6964(3)
C13 .11752(8) .6362(3) .6428(4)
C14 .09056(9) .6903(4) .5570(4)
C15 .05920(10) .6265(5) .5236(5)
C16 .05430(10) .5098(5) .5753(6)
C17 .08180(10) .4587(4) .6611(5)
C18 .12160(10) .0760(4) .6813(3)
C19 .08862(9) .1136(3) .5935(3)
C20 .08862(9) .1592(3) .4619(3)
C21 .05685(9) .1928(4) .3868(3)
C22 .02480(10) .1806(5) .4393(4)
C23 .02430(10) .1348(5) .5690(5)
C24 .05570(10) .1013(4) .6440(4)
H1a .1849 .3361 .5456
H1b .1453 .3228 .5785
H2a .2032 .1789 .6743
H2b .1760 .2054 .7800
H5 .1976 .1877 .3956
H6 .2507 .1811 .2948
H8 .2724 -.1556 .4633
H9 .2199 -.1474 .5658
H11a .1511 .5114 .8601
H11b .1349 .3820 .8208
H13 .1392 .6808 .6660
H14 .0936 .7711 .5212
H15 .0405 .6633 .4637
H16 .0325 .4656 .5524
H17 .0784 .3784 .6977
H18a .1220 .1205 .7650
H18b .1198 -.0104 .6988
H20 .1107 .1675 .4227
H21 .0573 .2250 .2969
H22 .0030 .2035 .3865
H23 .0020 .1262 .6070
H24 .0547 .0686 .7335

loop_
_geom_angle_atom_site_label_1
_geom_angle_atom_site_label_2
_geom_angle_atom_site_label_3
_geom_angle
_geom_angle_publ_flag
C1 N1 C10' 124.5(3) yes
C1 N1 C11 114.7(3) yes
C10' N1 C11 119.3(3) yes
C2 N2 C3 123.1(3) yes
C2 N2 C18 118.4(3) yes
C3 N2 C18 117.1(3) yes
N1 C1 C2 112.8(2) yes
N2 C2 C1 113.2(2) yes
O1 C3 N2 120.8(3) yes
O1 C3 C4 118.6(3) yes
N2 C3 C4 120.6(3) yes
C3 C4 C5 125.1(3) yes
C3 C4 C9 116.1(3) yes
C5 C4 C9 118.4(3) yes
C4 C5 C6 120.5(3) yes
C5 C6 C7 121.7(3) yes
C6 C7 C8 117.3(3) yes
C6 C7 C10 125.5(3) yes
C8 C7 C10 116.6(3) yes
C7 C8 C9 121.0(3) yes
C4 C9 C8 121.2(3) yes
O2 C10 N1' 120.9(3) yes
O2 C10 C7 118.9(3) yes
N1' C10 C7 120.2(3) yes
N1 C11 C12 112.6(3) yes
C11 C12 C13 121.8(3) yes
C11 C12 C17 121.5(3) yes
C13 C12 C17 116.8(3) yes
C12 C13 C14 121.7(3) yes
C13 C14 C15 119.3(4) yes
C14 C15 C16 120.9(4) yes
C15 C16 C17 118.2(4) yes
C12 C17 C16 123.1(4) yes
N2 C18 C19 117.2(3) yes
C18 C19 C20 123.9(3) yes
C18 C19 C24 119.0(3) yes
C20 C19 C24 117.1(3) yes
C19 C20 C21 120.6(3) yes
C20 C21 C22 121.1(3) yes
C21 C22 C23 119.1(4) yes
C22 C23 C24 120.1(4) yes
C19 C24 C23 122.0(4) yes

loop_
_geom_bond_atom_site_label_1
_geom_bond_atom_site_label_2
_geom_bond_distance
_geom_bond_publ_flag
O1 C3 1.228(4) yes
O2 C10 1.236(4) yes
N1 C1 1.470(4) yes
N1 C10' 1.345(4) yes
N1 C11 1.462(5) yes
N2 C2 1.464(4) yes
N2 C3 1.361(4) yes
N2 C18 1.458(5) yes
C1 C2 1.534(4) yes
C3 C4 1.481(5) yes
C4 C5 1.393(4) yes
C4 C9 1.372(4) yes
C5 C6 1.371(5) yes
C6 C7 1.375(4) yes
C7 C8 1.409(4) yes
C7 C10 1.484(5) yes
C8 C9 1.364(5) yes
C11 C12 1.499(5) yes
C12 C13 1.388(5) yes
C12 C17 1.371(5) yes
C13 C14 1.374(5) yes
C14 C15 1.368(5) yes
C15 C16 1.374(7) yes
C16 C17 1.373(6) yes
C18 C19 1.486(5) yes
C19 C20 1.382(5) yes
C19 C24 1.380(5) yes
C20 C21 1.379(5) yes
C21 C22 1.356(5) yes
C22 C23 1.367(6) yes
C23 C24 1.366(6) yes

loop_
_geom_torsion_atom_site_label_1
_geom_torsion_atom_site_label_2
_geom_torsion_atom_site_label_3
_geom_torsion_atom_site_label_4
_geom_torsion
C1 C2 N2 C18 -86.1(3)
O1 C3 N2 C2 168.6(3)
C10' N1 C11 C12 93.5(4)
O1 C3 C4 C9 -50.8(4)
C1 N1 C11 C12 -73.3(4)
N1 C1 C2 N2 145.7(3)
C2 C1 N1 C11 -87.0(3)
O2' C10' N1 C1 169.0(3)
C3 N2 C18 C19 -86.4(4)
O2 C10 C7 C8 50.2(4)
C10' N1 C1 C2 106.9(4)
